data_1534452
loop_
_publ_author_name
'Sabirov, V.H.'
'Khodzhaev, O.F.'
'Litvinov, I.A.'
'Musaev, Z.M.'
'Usmankhodzhaeva, Ya.'

_publ_section_title
;
 Crystal structure of (VO(OC(NH2)2)5)Br2*OC(NH2)2* HBr H2O
;
_journal_name_full
;
Koordinatsionnaya Khimiya (= Coordination Chemistry (USSR))
;
_journal_page_first 325
_journal_page_last 329
_journal_volume 17
_journal_year 1991
_chemical_formula_sum 'C6 H27 Br3 N12 O8 V'
_chemical_name_systematic '(V O (O C (N H2)2)5) Br2 (O C (N H2)2) (H Br) H2 O'
_space_group_IT_number 2
_symmetry_space_group_name_Hall '-P 1'
_symmetry_space_group_name_H-M 'P -1'
_cell_angle_alpha 89.07
_cell_angle_beta 78.95
_cell_angle_gamma 87.21
_cell_formula_units_Z 2
_cell_length_a 9.038
_cell_length_b 9.33
_cell_length_c 14.417
_cell_volume 1191.724
_citation_journal_id_ASTM KOKHDC
_cod_data_source_file Sabirov_KOKHDC_1991_1110.cif
_cod_data_source_block C6H27Br3N12O8V1
_cod_original_formula_sum 'C6 H27 Br3 N12 O8 V1'
_cod_database_code 1534452

loop_
_symmetry_equiv_pos_as_xyz
x,y,z
-x,-y,-z

loop_
_atom_site_label
_atom_site_type_symbol
_atom_site_fract_x
_atom_site_fract_y
_atom_site_fract_z
_atom_site_occupancy
_atom_site_U_iso_or_equiv
Br2 Br-1 -0.4075 0.7351 0.1519 1 0.0
O2 O-2 -0.017 0.056 0.3262 1 0.0
N9 N-3 -0.068 0.157 0.127 1 0.0
Br3 Br-1 0.1171 -0.2509 0.1228 1 0.0
V1 V+4 0.0443 0.2519 0.3534 1 0.0
O8 O-2 0.319 0.963 0.965 1 0.0
N4 N-3 -0.153 -0.14 0.323 1 0.0
O6 O-2 0.016 0.241 0.4611 1 0.0
C2 C+4 -0.126 -0.016 0.366 1 0.0
C6 C+4 -0.487 0.658 -0.104 1 0.0
N11 N-3 0.379 0.609 -0.066 1 0.0
C3 C+4 0.349 0.08 0.299 1 0.0
N7 N-3 0.233 0.657 0.34 1 0.0
O4 O-2 0.114 0.454 0.3347 1 0.0
N5 N-3 0.493 0.071 0.308 1 0.0
O1 O-2 -0.165 0.321 0.3418 1 0.0
N2 N-3 -0.384 0.435 0.325 1 0.0
O7 O-2 -0.452 0.788 -0.0932 1 0.0
O5 O-2 0.096 0.271 0.1991 1 0.0
N6 N-3 0.297 -0.022 0.2485 1 0.0
C1 C+4 -0.23 0.419 0.307 1 0.0
N10 N-3 0.093 0.293 0.049 1 0.0
Br1 Br-1 -0.4881 -0.2451 0.461 1 0.0
N8 N-3 0.248 0.484 0.449 1 0.0
C5 C+4 0.043 0.244 0.127 1 0.0
N1 N-3 -0.154 0.525 0.252 1 0.0
N3 N-3 -0.211 0.019 0.444 1 0.0
O3 O-2 0.261 0.185 0.3355 1 0.0
C4 C+4 0.2 0.529 0.374 1 0.0
N12 N-3 -0.38 0.573 -0.15 1 0.0
